data_2015998
loop_
_publ_author_name
'Patel, Urmila H.'
'Patel, Pinal D.'
'Thakker, Neha '

_publ_section_title
;C---H&#x00B7;&#x00B7;&#x00B7;O hydrogen-bonding and
 C---H&#x00B7;&#x00B7;&#x00B7;\p interactions in
 3-(4-fluorophenyl)-1,5,7-trimethyl-1,2,3,4-tetrahydropyrido[2,3-<i>d</i>]pyrimidine-2,4-dione
;
_journal_coeditor_code LN3041
_journal_issue 6
_journal_name_full 'Acta Crystallographica Section C'
_journal_page_first o337
_journal_page_last o339
_journal_paper_doi 10.1107/S0108270107017155
_journal_volume 63
_journal_year 2007
_chemical_formula_iupac 'C16 H14 F N3 O2'
_chemical_formula_moiety 'C16 H14 F N3 O2'
_chemical_formula_sum 'C16 H14 F N3 O2'
_chemical_formula_weight 299.30
_chemical_melting_point 483
_chemical_name_systematic
;
3-(4-fluorophenyl)-1,5,7-trimethyl-1,2,3,4-
tetrahydropyrido[2,3-d]pyrimidine-2,4-dione
;
_space_group_IT_number 2
_symmetry_cell_setting triclinic
_symmetry_space_group_name_Hall '-P 1'
_symmetry_space_group_name_H-M 'P -1'
_atom_sites_solution_hydrogens geom
_atom_sites_solution_primary direct
_atom_sites_solution_secondary difmap
_cell_angle_alpha 97.53(3)
_cell_angle_beta 97.09(3)
_cell_angle_gamma 93.96(5)
_cell_formula_units_Z 2
_cell_length_a 7.358(7)
_cell_length_b 9.377(3)
_cell_length_c 10.758(4)
_cell_measurement_reflns_used 25
_cell_measurement_temperature 293(2)
_cell_measurement_theta_max 25
_cell_measurement_theta_min 10
_cell_volume 727.5(8)
_computing_cell_refinement 'CAD-4 Software'
_computing_data_collection 'CAD-4 Software (Enraf--Nonius, 1989)'
_computing_data_reduction 'XCAD4 in WinGX (Farrugia, 1999)'
_computing_molecular_graphics 'PLATON (Spek, 2003)'
_computing_publication_material SHELXL97
_computing_structure_refinement 'SHELXL97 (Sheldrick, 1997)'
_computing_structure_solution 'SIR97 (Altomare <i>et al.</i>,  1999)'
_diffrn_ambient_temperature 293(2)
_diffrn_measured_fraction_theta_full 0.996
_diffrn_measured_fraction_theta_max 0.996
_diffrn_measurement_device_type 'Enraf--Nonius CAD-4'
_diffrn_measurement_method \w-2\q
_diffrn_radiation_monochromator graphite
_diffrn_radiation_source 'fine-focus sealed tube'
_diffrn_radiation_type MoK\a
_diffrn_radiation_wavelength 0.71073
_diffrn_reflns_av_R_equivalents 0.0101
_diffrn_reflns_av_sigmaI/netI 0.0245
_diffrn_reflns_limit_h_max 8
_diffrn_reflns_limit_h_min 0
_diffrn_reflns_limit_k_max 11
_diffrn_reflns_limit_k_min -11
_diffrn_reflns_limit_l_max 12
_diffrn_reflns_limit_l_min -12
_diffrn_reflns_number 2776
_diffrn_reflns_theta_full 25.00
_diffrn_reflns_theta_max 25.00
_diffrn_reflns_theta_min 2.20
_diffrn_standards_decay_% 0
_diffrn_standards_interval_time 60
_diffrn_standards_number 2
_exptl_absorpt_coefficient_mu 0.101
_exptl_absorpt_correction_T_max 0.9962
_exptl_absorpt_correction_T_min 0.9549
_exptl_absorpt_correction_type psi-scan
_exptl_absorpt_process_details '(North <i>et al.</i>,  1968)'
_exptl_crystal_colour colourless
_exptl_crystal_density_diffrn 1.366
_exptl_crystal_density_meas 1.354
_exptl_crystal_density_method 'floation method'
_exptl_crystal_description needle
_exptl_crystal_F_000 312
_exptl_crystal_size_max 0.3
_exptl_crystal_size_mid 0.2
_exptl_crystal_size_min 0.2
_refine_diff_density_max 0.190
_refine_diff_density_min -0.286
_refine_ls_extinction_method none
_refine_ls_goodness_of_fit_ref 1.031
_refine_ls_hydrogen_treatment constr
_refine_ls_matrix_type full
_refine_ls_number_parameters 202
_refine_ls_number_reflns 2559
_refine_ls_number_restraints 0
_refine_ls_restrained_S_all 1.031
_refine_ls_R_factor_all 0.0843
_refine_ls_R_factor_gt 0.0535
_refine_ls_shift/su_max 0.000
_refine_ls_shift/su_mean 0.000
_refine_ls_structure_factor_coef Fsqd
_refine_ls_weighting_details 'calc w=1/[\s^2^(Fo^2^)+(0.1004P)^2^+0.1095P] where P=(Fo^2^+2Fc^2^)/3'
_refine_ls_weighting_scheme calc
_refine_ls_wR_factor_gt 0.1465
_refine_ls_wR_factor_ref 0.1671
_reflns_number_gt 1765
_reflns_number_total 2559
_reflns_threshold_expression I>2\s(I)
_cod_data_source_file ln3041.cif
_cod_data_source_block I
_cod_database_code 2015998
_cod_database_fobs_code 2015998

loop_
_symmetry_equiv_pos_as_xyz
'x, y, z'
'-x, -y, -z'

loop_
_atom_site_type_symbol
_atom_site_label
_atom_site_fract_x
_atom_site_fract_y
_atom_site_fract_z
_atom_site_U_iso_or_equiv
_atom_site_adp_type
_atom_site_calc_flag
_atom_site_refinement_flags
_atom_site_occupancy
F F22 0.7109(4) 0.3222(2) 0.38610(15) 0.1229(8) Uani d . 1
N N1 0.7323(3) -0.18573(19) 1.10379(18) 0.0540(5) Uani d . 1
N N7 0.7673(3) 0.02463(17) 0.79753(16) 0.0491(5) Uani d . 1
N N9 0.7497(2) 0.02478(17) 1.01424(16) 0.0472(5) Uani d . 1
O O13 0.7982(2) -0.17994(16) 0.66763(15) 0.0652(5) Uani d . 1
O O14 0.7549(3) 0.23360(15) 0.92862(15) 0.0666(5) Uani d . 1
C C2 0.7337(3) -0.3302(2) 1.0933(2) 0.0614(6) Uani d . 1
C C3 0.7593(4) -0.4136(2) 0.9821(3) 0.0666(7) Uani d . 1
H H3 0.7637 -0.5128 0.9800 0.080 Uiso calc R 1
C C4 0.7783(3) -0.3527(2) 0.8744(2) 0.0575(6) Uani d . 1
C C5 0.7730(3) -0.2013(2) 0.8825(2) 0.0462(5) Uani d . 1
C C6 0.7814(3) -0.1248(2) 0.7741(2) 0.0486(5) Uani d . 1
C C8 0.7572(3) 0.1032(2) 0.9158(2) 0.0477(5) Uani d . 1
C C10 0.7516(3) -0.1256(2) 1.0002(2) 0.0450(5) Uani d . 1
C C11 0.7040(5) -0.3984(3) 1.2088(3) 0.0862(9) Uani d . 1
H H111 0.7895 -0.3519 1.2796 0.129 Uiso calc R 1
H H112 0.7229 -0.4992 1.1939 0.129 Uiso calc R 1
H H113 0.5807 -0.3877 1.2269 0.129 Uiso calc R 1
C C12 0.8057(5) -0.4474(3) 0.7549(3) 0.0831(9) Uani d . 1
H H121 0.9206 -0.4169 0.7288 0.125 Uiso calc R 1
H H122 0.7071 -0.4397 0.6894 0.125 Uiso calc R 1
H H123 0.8068 -0.5459 0.7703 0.125 Uiso calc R 1
C C15 0.7326(3) 0.1068(2) 1.1378(2) 0.0543(6) Uani d . 1
H H151 0.7666 0.2073 1.1369 0.081 Uiso calc R 1
H H152 0.8123 0.0721 1.2027 0.081 Uiso calc R 1
H H153 0.6077 0.0946 1.1546 0.081 Uiso calc R 1
C C16 0.7561(3) 0.1032(2) 0.6898(2) 0.0525(6) Uani d . 1
C C17 0.9085(4) 0.1354(3) 0.6345(2) 0.0691(7) Uani d . 1
H H17 1.0221 0.1081 0.6666 0.083 Uiso calc R 1
C C18 0.8932(5) 0.2085(3) 0.5309(3) 0.0860(9) Uani d . 1
H H18 0.9954 0.2303 0.4918 0.103 Uiso calc R 1
C C19 0.7255(5) 0.2481(3) 0.4874(2) 0.0805(9) Uani d . 1
C C20 0.5725(5) 0.2173(3) 0.5402(3) 0.0796(8) Uani d . 1
H H20 0.4596 0.2455 0.5078 0.095 Uiso calc R 1
C C21 0.5872(4) 0.1431(3) 0.6428(2) 0.0667(7) Uani d . 1
H H21 0.4837 0.1201 0.6803 0.080 Uiso calc R 1

loop_
_atom_site_aniso_label
_atom_site_aniso_U_11
_atom_site_aniso_U_22
_atom_site_aniso_U_33
_atom_site_aniso_U_12
_atom_site_aniso_U_13
_atom_site_aniso_U_23
F22 0.217(2) 0.1118(15) 0.0566(10) 0.0494(15) 0.0316(12) 0.0417(10)
N1 0.0654(12) 0.0403(10) 0.0594(11) 0.0069(8) 0.0105(9) 0.0148(8)
N7 0.0652(11) 0.0346(9) 0.0493(10) 0.0071(8) 0.0120(8) 0.0066(7)
N9 0.0626(11) 0.0323(9) 0.0473(10) 0.0057(8) 0.0091(8) 0.0055(7)
O13 0.0930(13) 0.0480(9) 0.0561(10) 0.0127(8) 0.0198(9) -0.0002(7)
O14 0.1088(14) 0.0307(8) 0.0615(10) 0.0107(8) 0.0122(9) 0.0075(7)
C2 0.0715(16) 0.0414(13) 0.0753(16) 0.0070(11) 0.0134(13) 0.0191(11)
C3 0.0824(17) 0.0326(11) 0.0892(18) 0.0089(11) 0.0190(14) 0.0164(12)
C4 0.0638(14) 0.0353(11) 0.0739(16) 0.0066(10) 0.0137(12) 0.0037(10)
C5 0.0492(12) 0.0338(10) 0.0559(12) 0.0053(9) 0.0080(10) 0.0056(9)
C6 0.0545(13) 0.0364(11) 0.0543(13) 0.0071(9) 0.0086(10) 0.0012(9)
C8 0.0598(13) 0.0324(11) 0.0508(12) 0.0042(9) 0.0074(10) 0.0060(9)
C10 0.0449(11) 0.0348(11) 0.0556(13) 0.0043(9) 0.0070(9) 0.0074(9)
C11 0.122(3) 0.0570(16) 0.090(2) 0.0107(16) 0.0251(18) 0.0366(14)
C12 0.123(2) 0.0351(12) 0.095(2) 0.0146(14) 0.0354(18) -0.0003(12)
C15 0.0690(15) 0.0441(12) 0.0500(12) 0.0084(10) 0.0109(11) 0.0027(9)
C16 0.0725(15) 0.0381(11) 0.0476(12) 0.0086(10) 0.0086(11) 0.0068(9)
C17 0.0829(18) 0.0679(16) 0.0661(16) 0.0200(13) 0.0260(14) 0.0229(12)
C18 0.120(3) 0.083(2) 0.0708(18) 0.0277(18) 0.0464(18) 0.0287(15)
C19 0.143(3) 0.0614(16) 0.0412(13) 0.0257(18) 0.0148(16) 0.0119(11)
C20 0.104(2) 0.0697(17) 0.0639(16) 0.0184(16) -0.0065(16) 0.0174(13)
C21 0.0748(17) 0.0552(14) 0.0713(16) 0.0073(12) 0.0060(13) 0.0162(12)

loop_
_atom_type_symbol
_atom_type_description
_atom_type_scat_dispersion_real
_atom_type_scat_dispersion_imag
_atom_type_scat_source
C C 0.0033 0.0016 'International Tables Vol C Tables 4.2.6.8 and 6.1.1.4'
H H 0.0000 0.0000 'International Tables Vol C Tables 4.2.6.8 and 6.1.1.4'
N N 0.0061 0.0033 'International Tables Vol C Tables 4.2.6.8 and 6.1.1.4'
O O 0.0106 0.0060 'International Tables Vol C Tables 4.2.6.8 and 6.1.1.4'
F F 0.0171 0.0103 'International Tables Vol C Tables 4.2.6.8 and 6.1.1.4'

loop_
_geom_angle_atom_site_label_1
_geom_angle_atom_site_label_2
_geom_angle_atom_site_label_3
_geom_angle
_geom_angle_publ_flag
C10 N1 C2 116.88(19) y
C8 N7 C6 125.28(17) y
C8 N7 C16 117.23(16) ?
C6 N7 C16 117.45(17) ?
C8 N9 C10 123.17(18) y
C8 N9 C15 116.29(17) ?
C10 N9 C15 120.50(17) ?
N1 C2 C3 122.4(2) ?
N1 C2 C11 116.7(2) ?
C3 C2 C11 120.9(2) ?
C4 C3 C2 121.2(2) ?
C4 C3 H3 119.4 ?
C2 C3 H3 119.4 ?
C3 C4 C5 117.4(2) ?
C3 C4 C12 119.6(2) ?
C5 C4 C12 123.0(2) ?
C10 C5 C4 117.3(2) ?
C10 C5 C6 119.90(18) ?
C4 C5 C6 122.80(19) ?
O13 C6 N7 119.09(19) ?
O13 C6 C5 125.39(19) ?
N7 C6 C5 115.52(18) ?
O14 C8 N9 122.80(19) ?
O14 C8 N7 120.92(18) ?
N9 C8 N7 116.27(17) ?
N1 C10 N9 115.49(18) y
N1 C10 C5 124.89(18) y
N9 C10 C5 119.63(19) y
C2 C11 H111 109.5 ?
C2 C11 H112 109.5 ?
H111 C11 H112 109.5 ?
C2 C11 H113 109.5 ?
H111 C11 H113 109.5 ?
H112 C11 H113 109.5 ?
C4 C12 H121 109.5 ?
C4 C12 H122 109.5 ?
H121 C12 H122 109.5 ?
C4 C12 H123 109.5 ?
H121 C12 H123 109.5 ?
H122 C12 H123 109.5 ?
N9 C15 H151 109.5 ?
N9 C15 H152 109.5 ?
H151 C15 H152 109.5 ?
N9 C15 H153 109.5 ?
H151 C15 H153 109.5 ?
H152 C15 H153 109.5 ?
C17 C16 C21 120.5(2) ?
C17 C16 N7 121.1(2) ?
C21 C16 N7 118.5(2) ?
C16 C17 C18 119.8(3) ?
C16 C17 H17 120.1 ?
C18 C17 H17 120.1 ?
C19 C18 C17 118.6(3) ?
C19 C18 H18 120.7 ?
C17 C18 H18 120.7 ?
C20 C19 C18 122.8(2) ?
C20 C19 F22 118.6(3) ?
C18 C19 F22 118.5(3) ?
C19 C20 C21 118.7(3) ?
C19 C20 H20 120.7 ?
C21 C20 H20 120.7 ?
C20 C21 C16 119.7(3) ?
C20 C21 H21 120.2 ?
C16 C21 H21 120.2 ?

loop_
_geom_bond_atom_site_label_1
_geom_bond_atom_site_label_2
_geom_bond_distance
_geom_bond_publ_flag
F22 C19 1.364(3) ?
N1 C10 1.332(3) y
N1 C2 1.346(3) y
N7 C8 1.397(3) y
N7 C6 1.404(3) y
N7 C16 1.450(3) y
N9 C8 1.371(3) y
N9 C10 1.399(3) y
N9 C15 1.470(3) y
O13 C6 1.218(3) ?
O14 C8 1.214(2) ?
C2 C3 1.382(3) ?
C2 C11 1.503(3) ?
C3 C4 1.375(4) ?
C3 H3 0.9300 ?
C4 C5 1.414(3) ?
C4 C12 1.508(3) ?
C5 C10 1.400(3) ?
C5 C6 1.452(3) ?
C11 H111 0.9600 ?
C11 H112 0.9600 ?
C11 H113 0.9600 ?
C12 H121 0.9600 ?
C12 H122 0.9600 ?
C12 H123 0.9600 ?
C15 H151 0.9600 ?
C15 H152 0.9600 ?
C15 H153 0.9600 ?
C16 C17 1.366(4) ?
C16 C21 1.378(4) ?
C17 C18 1.381(3) ?
C17 H17 0.9300 ?
C18 C19 1.358(4) ?
C18 H18 0.9300 ?
C19 C20 1.352(5) ?
C20 C21 1.377(4) ?
C20 H20 0.9300 ?
C21 H21 0.9300 ?

loop_
_geom_hbond_atom_site_label_D
_geom_hbond_atom_site_label_H
_geom_hbond_atom_site_label_A
_geom_hbond_site_symmetry_A
_geom_hbond_distance_DH
_geom_hbond_distance_HA
_geom_hbond_distance_DA
_geom_hbond_angle_DHA
_geom_hbond_publ_flag
C3 H3 O14 1_545 0.93 2.36 3.280(4) 168 yes
C18 H18 O13 2_756 0.93 2.45 3.305(5) 153 yes
C20 H20 O13 2_656 0.93 2.49 3.274(5) 142 yes
C15 H153 Cg1 2_657 0.96 2.71 3.617(4) 158 yes
C12 H123 Cg2 1_545 0.96 3.00 3.716(5) 133 yes

loop_
_geom_torsion_atom_site_label_1
_geom_torsion_atom_site_label_2
_geom_torsion_atom_site_label_3
_geom_torsion_atom_site_label_4
_geom_torsion
_geom_torsion_publ_flag
C10 N1 C2 C3 1.9(4) ?
C10 N1 C2 C11 -177.6(2) ?
N1 C2 C3 C4 -2.3(4) ?
C11 C2 C3 C4 177.1(2) y
C2 C3 C4 C5 0.7(4) ?
C2 C3 C4 C12 -179.9(2) ?
C3 C4 C5 C10 1.0(3) ?
C12 C4 C5 C10 -178.3(2) y
C3 C4 C5 C6 -176.5(2) ?
C12 C4 C5 C6 4.1(4) ?
C8 N7 C6 O13 -176.4(2) y
C16 N7 C6 O13 5.8(3) ?
C8 N7 C6 C5 4.0(3) ?
C16 N7 C6 C5 -173.85(18) y
C10 C5 C6 O13 -179.4(2) ?
C4 C5 C6 O13 -1.9(4) ?
C10 C5 C6 N7 0.2(3) ?
C4 C5 C6 N7 177.66(19) ?
C10 N9 C8 O14 179.8(2) ?
C15 N9 C8 O14 1.9(3) y
C10 N9 C8 N7 -0.1(3) ?
C15 N9 C8 N7 -177.94(18) y
C6 N7 C8 O14 176.1(2) ?
C16 N7 C8 O14 -6.1(3) ?
C6 N7 C8 N9 -4.0(3) ?
C16 N7 C8 N9 173.76(19) ?
C2 N1 C10 N9 -179.98(19) ?
C2 N1 C10 C5 0.0(3) ?
C8 N9 C10 N1 -176.10(19) ?
C15 N9 C10 N1 1.7(3) ?
C8 N9 C10 C5 3.9(3) ?
C15 N9 C10 C5 -178.32(19) ?
C4 C5 C10 N1 -1.5(3) ?
C6 C5 C10 N1 176.16(19) y
C4 C5 C10 N9 178.52(18) y
C6 C5 C10 N9 -3.8(3) ?
C8 N7 C16 C17 105.8(3) y
C6 N7 C16 C17 -76.2(3) ?
C8 N7 C16 C21 -75.1(3) ?
C6 N7 C16 C21 102.9(2) y
C21 C16 C17 C18 0.0(4) ?
N7 C16 C17 C18 179.1(2) ?
C16 C17 C18 C19 0.7(4) ?
C17 C18 C19 C20 -0.9(5) ?
C17 C18 C19 F22 179.1(2) ?
C18 C19 C20 C21 0.3(4) ?
F22 C19 C20 C21 -179.7(2) ?
C19 C20 C21 C16 0.5(4) ?
C17 C16 C21 C20 -0.6(4) ?
N7 C16 C21 C20 -179.7(2) ?

loop_
_cod_related_entry_id
_cod_related_entry_database
_cod_related_entry_code
1 ChemSpider 21133177
